data_4318658
loop_
_publ_author_name
'Dominique Mandon'
'Ahmed Machkour'
'Sandrine Goetz'
'Richard Welter'

_publ_section_title
;
 Trigonal Bipyramidal Geometry and Tridentate Coordination Mode of the
 Tripod in FeCl2 Complexes with Tris(2-pyridylmethyl)amine Derivatives
 Bis-\a-Substituted with Bulky Groups. Structures and Spectroscopic
 Comparative Studies
;
_journal_name_full 'Inorganic Chemistry'
_journal_page_first 5364
_journal_page_last 5372
_journal_paper_doi 10.1021/ic011104t
_journal_volume 41
_journal_year 2002
_chemical_formula_moiety 'C18 H16 N4 Cl2 Fe Br2'
_chemical_formula_sum 'C18 H16 Br2 Cl2 Fe N4'
_chemical_formula_weight 574.93
_chemical_name_systematic ' ?'
_space_group_IT_number 4
_symmetry_cell_setting monoclinic
_symmetry_space_group_name_Hall 'P 2yb'
_symmetry_space_group_name_H-M 'P 1 21 1'
_cell_angle_alpha 90
_cell_angle_beta 99.201(9)
_cell_angle_gamma 90
_cell_formula_units_Z 2
_cell_length_a 8.4198(5)
_cell_length_b 10.9214(8)
_cell_length_c 11.3218(7)
_cell_measurement_reflns_used 7495
_cell_measurement_temperature 173
_cell_measurement_theta_max 26.4
_cell_measurement_theta_min 1.4
_cell_volume 1027.71(12)
_computing_publication_material CIFGEN_IN_OpenMoleN_(_1997)
_computing_structure_refinement LSFM_OpenMoleN_(_1997)
_computing_structure_solution Direct_methods_(SIR,_Burla_et_al.,_1989)
_diffrn_ambient_temperature 173
_diffrn_measurement_details
;
180 frames, 20 sec/frame, delta phi = 1.0 deg. Each frame measured 2 times.
Detector to crystal distance 25 mm.
;
_diffrn_measurement_device_type KappaCCD
_diffrn_measurement_method '\p scans'
_diffrn_radiation_monochromator graphite
_diffrn_radiation_type Mo-K\a
_diffrn_radiation_wavelength 0.71073
_diffrn_reflns_av_R_equivalents 0.074
_diffrn_reflns_av_sigmaI/netI 0.333
_diffrn_reflns_limit_h_max 10
_diffrn_reflns_limit_h_min -10
_diffrn_reflns_limit_k_max 13
_diffrn_reflns_limit_k_min -13
_diffrn_reflns_limit_l_max 14
_diffrn_reflns_limit_l_min -14
_diffrn_reflns_number 7495
_diffrn_reflns_theta_max 26.38
_diffrn_reflns_theta_min 2.5
_diffrn_source xray_tube
_diffrn_standards_decay_% 0
_exptl_absorpt_coefficient_mu 4.859
_exptl_absorpt_correction_type none
_exptl_crystal_colour orange
_exptl_crystal_density_diffrn 1.86
_exptl_crystal_density_method none
_exptl_crystal_description prism
_exptl_crystal_F_000 564
_exptl_crystal_size_max 0.19
_exptl_crystal_size_mid 0.16
_exptl_crystal_size_min 0.11
_refine_diff_density_max 0.552
_refine_diff_density_min -0.300
_refine_ls_abs_structure_Flack 0.02(2)
_refine_ls_extinction_method none
_refine_ls_goodness_of_fit_all 1.214
_refine_ls_goodness_of_fit_ref 1.022
_refine_ls_hydrogen_treatment noref
_refine_ls_matrix_type full
_refine_ls_number_constraints 0
_refine_ls_number_parameters 243
_refine_ls_number_reflns 1511
_refine_ls_number_restraints 1
_refine_ls_R_factor_all 0.061
_refine_ls_R_factor_gt 0.034
_refine_ls_shift/esd_mean 0.001
_refine_ls_shift/su_max 0.010
_refine_ls_structure_factor_coef F
_refine_ls_weighting_details 'w = 4Fo^2^/(\s^2^(Fo^2^) + 0.0009 Fo^4^)'
_refine_ls_weighting_scheme calc
_refine_ls_wR_factor_all 0.045
_refine_ls_wR_factor_ref 0.038
_reflns_number_gt 1511
_reflns_number_total 2220
_reflns_threshold_expression >3.0\s(I)
_cod_data_source_file ic011104t_s2.cif
_cod_data_source_block L3Fe(II)Cl2
_cod_depositor_comments
;
The following automatic conversions were performed:

'_refine_ls_weighting_scheme' value '4Fo^2^/(\s^2^(Fo^2^) + 0.0009
Fo^4^)' was changed to 'calc'. New tag '_refine_ls_weighting_details'
was created. The value of the new tag was set to 'w =
4Fo^2^/(\s^2^(Fo^2^) + 0.0009 Fo^4^)'.

Automatic conversion script
Id: cif_fix_values 3143 2015-03-26 13:38:13Z robertas 
;
_cod_original_cell_volume 1027.7(2)
_cod_original_sg_symbol_Hall ' P 2yb'
_cod_original_formula_sum 'C18 H16 N4 Cl2 Fe Br2'
_cod_database_code 4318658
_cod_database_fobs_code 4318658

loop_
_symmetry_equiv_pos_as_xyz
x,y,z
-x,1/2+y,-z

loop_
_atom_site_label
_atom_site_fract_x
_atom_site_fract_y
_atom_site_fract_z
_atom_site_U_iso_or_equiv
_atom_site_adp_type
_atom_site_calc_flag
_atom_site_calc_attached_atom
_atom_site_type_symbol
FE 0.6230(1) -0.2022 0.76691(8) 0.0284(5) Uani ? ? Fe
CL1 0.5651(2) -0.3013(3) 0.9340(2) 0.047(1) Uani ? ? Cl
CL2 0.6986(2) -0.2780(2) 0.5943(2) 0.0356(9) Uani ? ? Cl
N1 0.3663(6) -0.1553(7) 0.6941(5) 0.030(3) Uani ? ? N
C1 0.2530(8) -0.2243(8) 0.6353(6) 0.035(4) Uani ? ? C
C2 0.1071(7) -0.184(1) 0.5759(6) 0.038(4) Uani ? ? C
C3 0.0781(8) -0.060(1) 0.5763(6) 0.042(5) Uani ? ? C
C4 0.1914(8) 0.0171(9) 0.6410(7) 0.043(4) Uani ? ? C
C5 0.3334(8) -0.0335(9) 0.7012(6) 0.031(4) Uani ? ? C
BR1 0.28862(9) -0.3996(1) 0.64169(7) 0.0419(4) Uani ? ? Br
C6 0.4526(8) 0.0410(9) 0.7844(6) 0.039(4) Uani ? ? C
N2 0.6191(6) 0.0015(7) 0.7787(4) 0.029(3) Uani ? ? N
C7 0.6762(7) 0.0502(8) 0.6704(6) 0.030(4) Uani ? ? C
C8 0.7273(7) 0.1845(7) 0.6797(6) 0.028(3) Uani ? ? C
N3 0.8843(6) 0.2016(7) 0.7254(5) 0.030(3) Uani ? ? N
C9 0.9354(8) 0.3155(8) 0.7413(6) 0.034(4) Uani ? ? C
C10 0.8414(9) 0.4176(9) 0.7140(7) 0.041(4) Uani ? ? C
C11 0.6823(8) 0.3999(9) 0.6650(6) 0.039(4) Uani ? ? C
C12 0.6233(8) 0.2803(9) 0.6506(7) 0.039(4) Uani ? ? C
BR2 1.15626(9) 0.3297(1) 0.80834(8) 0.0469(4) Uani ? ? Br
C13 0.7304(8) 0.0288(8) 0.8910(6) 0.033(4) Uani ? ? C
C14 0.8810(8) -0.0416(8) 0.8981(6) 0.030(4) Uani ? ? C
N4 0.8690(6) -0.1540(7) 0.8469(5) 0.031(3) Uani ? ? N
C15 1.0006(8) -0.2240(8) 0.8528(6) 0.037(4) Uani ? ? C
C16 1.1502(7) -0.1878(9) 0.9131(6) 0.036(4) Uani ? ? C
C17 1.1639(8) -0.072(1) 0.9659(6) 0.043(4) Uani ? ? C
C18 1.0300(8) 0.0033(9) 0.9566(6) 0.038(4) Uani ? ? C
H1 0.0295 -0.2397 0.5362 0.0529 Uiso calc C2 H
H2 -0.0185 -0.0274 0.5329 0.0583 Uiso calc C3 H
H3 0.1723 0.1027 0.6441 0.0553 Uiso calc C4 H
H4 0.4319 0.0310 0.8639 0.0494 Uiso calc C6 H
H5 0.4411 0.1248 0.7624 0.0494 Uiso calc C6 H
H6 0.5916 0.0419 0.6045 0.0388 Uiso calc C7 H
H7 0.7658 0.0027 0.6563 0.0388 Uiso calc C7 H
H8 0.8845 0.4976 0.7284 0.0564 Uiso calc C10 H
H9 0.6141 0.4678 0.6414 0.0516 Uiso calc C11 H
H10 0.5128 0.2657 0.6211 0.0518 Uiso calc C12 H
H11 0.6794 0.0081 0.9573 0.0427 Uiso calc C13 H
H12 0.7550 0.1138 0.8934 0.0427 Uiso calc C13 H
H13 0.9915 -0.3014 0.8141 0.0486 Uiso calc C15 H
H14 1.2408 -0.2406 0.9182 0.0510 Uiso calc C16 H
H15 1.2645 -0.0451 1.0080 0.0586 Uiso calc C17 H
H16 1.0385 0.0837 0.9890 0.0532 Uiso calc C18 H

loop_
_atom_site_aniso_label
_atom_site_aniso_U_11
_atom_site_aniso_U_22
_atom_site_aniso_U_33
_atom_site_aniso_U_12
_atom_site_aniso_U_13
_atom_site_aniso_U_23
_atom_site_aniso_type_symbol
FE 0.0268(4) 0.0266(6) 0.0323(5) -0.0015(5) 0.0013(4) -0.0001(5) Fe
CL1 0.0331(9) 0.073(2) 0.0432(9) -0.006(1) -0.0013(8) 0.027(1) Cl
CL2 0.0347(9) 0.037(1) 0.0348(8) 0.0012(9) 0.0051(7) -0.005(1) Cl
N1 0.027(3) 0.033(4) 0.030(3) -0.001(3) 0.004(2) 0.004(3) N
C1 0.034(4) 0.036(5) 0.036(4) 0.000(4) 0.007(3) -0.002(4) C
C2 0.021(3) 0.055(6) 0.046(4) -0.001(4) 0.006(3) -0.001(5) C
C3 0.028(3) 0.067(7) 0.038(4) 0.013(4) 0.001(3) 0.010(5) C
C4 0.040(4) 0.045(5) 0.045(4) 0.020(4) 0.012(3) 0.012(4) C
C5 0.030(3) 0.039(5) 0.027(3) 0.002(4) 0.006(3) 0.003(4) C
BR1 0.0401(4) 0.0382(4) 0.0479(4) -0.0082(4) -0.0009(3) -0.0019(4) Br
C6 0.032(3) 0.038(5) 0.046(4) 0.000(4) 0.016(3) -0.002(5) C
N2 0.026(3) 0.041(4) 0.023(3) -0.004(3) 0.007(2) -0.005(3) N
C7 0.029(3) 0.025(4) 0.036(4) -0.001(3) 0.007(3) -0.000(4) C
C8 0.029(3) 0.027(4) 0.027(3) -0.003(3) 0.008(3) 0.005(4) C
N3 0.032(3) 0.028(4) 0.029(3) -0.003(3) 0.002(2) -0.001(3) N
C9 0.038(3) 0.033(5) 0.031(3) 0.002(4) 0.000(3) -0.011(4) C
C10 0.060(5) 0.027(5) 0.043(4) -0.007(4) 0.008(4) -0.001(4) C
C11 0.044(4) 0.034(4) 0.040(4) 0.011(4) 0.005(3) 0.013(4) C
C12 0.031(4) 0.037(5) 0.051(4) -0.003(4) 0.005(3) 0.002(4) C
BR2 0.0392(4) 0.0456(5) 0.0577(4) -0.0102(4) 0.0011(4) -0.0103(5) Br
C13 0.039(4) 0.031(5) 0.030(3) -0.007(4) 0.011(3) -0.005(4) C
C14 0.037(4) 0.043(5) 0.017(3) -0.012(4) 0.008(3) 0.002(4) C
N4 0.028(3) 0.036(4) 0.029(3) -0.006(3) 0.003(2) -0.003(3) N
C15 0.040(4) 0.040(5) 0.032(3) -0.003(4) 0.004(3) 0.011(4) C
C16 0.024(3) 0.061(6) 0.032(3) -0.003(4) 0.004(3) 0.015(5) C
C17 0.036(4) 0.067(7) 0.032(4) -0.012(5) 0.008(3) 0.011(5) C
C18 0.035(4) 0.061(6) 0.025(3) -0.013(4) 0.001(3) -0.006(5) C

loop_
_atom_type_symbol
_atom_type_description
_atom_type_scat_dispersion_real
_atom_type_scat_dispersion_imag
_atom_type_scat_source
C ? 0.002 0.002 International_Tables_Vol_IV_Table_2.3.1
H ? 0.000 0.000 International_Tables_Vol_IV_Table_2.3.1
N ? 0.004 0.003 International_Tables_Vol_IV_Table_2.3.1
Cl ? 0.132 0.159 International_Tables_Vol_IV_Table_2.3.1
Fe ? 0.301 0.845 International_Tables_Vol_IV_Table_2.3.1
Br ? -0.374 2.456 International_Tables_Vol_IV_Table_2.3.1

loop_
_geom_angle_atom_site_label_1
_geom_angle_atom_site_label_2
_geom_angle_atom_site_label_3
_geom_angle
_geom_angle_site_symmetry_1
_geom_angle_site_symmetry_2
_geom_angle_site_symmetry_3
_geom_angle_publ_flag
CL1 FE CL2 130.8(1) . . . ?
CL1 FE N1 95.2(2) . . . ?
CL1 FE N2 114.4(2) . . . ?
CL1 FE N4 94.8(2) . . . ?
CL2 FE N1 98.7(2) . . . ?
CL2 FE N2 114.7(2) . . . ?
CL2 FE N4 93.8(2) . . . ?
N1 FE N2 76.8(3) . . . ?
N1 FE N4 152.7(3) . . . ?
N2 FE N4 76.0(3) . . . ?
C1 N1 C5 116.9(8) . . . ?
N1 C1 C2 125(1) . . . ?
N1 C1 BR1 117.0(7) . . . ?
C2 C1 BR1 117.0(8) . . . ?
C1 C2 C3 117.2(9) . . . ?
C2 C3 C4 119.4(9) . . . ?
C3 C4 C5 118(1) . . . ?
N1 C5 C4 121.6(9) . . . ?
N1 C5 C6 116.4(8) . . . ?
C4 C5 C6 121(1) . . . ?
C5 C6 N2 111.0(8) . . . ?
C6 N2 C7 111.5(7) . . . ?
C6 N2 C13 112.2(6) . . . ?
C7 N2 C13 113.0(6) . . . ?
N2 C7 C8 114.3(7) . . . ?
C7 C8 N3 114.0(8) . . . ?
C7 C8 C12 123.7(8) . . . ?
N3 C8 C12 122.3(8) . . . ?
C8 N3 C9 117.4(8) . . . ?
N3 C9 C10 124.8(8) . . . ?
N3 C9 BR2 114.1(6) . . . ?
C10 C9 BR2 121.0(7) . . . ?
C9 C10 C11 117(1) . . . ?
C10 C11 C12 118.8(9) . . . ?
C8 C12 C11 118.9(8) . . . ?
N2 C13 C14 111.2(7) . . . ?
C13 C14 N4 116.4(8) . . . ?
C13 C14 C18 122.5(9) . . . ?
N4 C14 C18 121.1(9) . . . ?
C14 N4 C15 119.5(8) . . . ?
N4 C15 C16 122(1) . . . ?
C15 C16 C17 118.3(9) . . . ?
C16 C17 C18 119.7(8) . . . ?
C14 C18 C17 118(1) . . . ?

loop_
_geom_bond_atom_site_label_1
_geom_bond_atom_site_label_2
_geom_bond_distance
_geom_bond_site_symmetry_1
_geom_bond_site_symmetry_2
_geom_bond_publ_flag
FE CL1 2.298(2) . . ?
FE CL2 2.303(2) . . ?
FE N1 2.246(7) . . ?
FE N2 2.229(8) . . ?
FE N4 2.188(6) . . ?
N1 C1 1.31(1) . . ?
N1 C5 1.36(1) . . ?
C1 C2 1.37(1) . . ?
C1 BR1 1.94(1) . . ?
C2 C3 1.38(2) . . ?
C3 C4 1.39(1) . . ?
C4 C5 1.39(1) . . ?
C5 C6 1.50(1) . . ?
C6 N2 1.48(1) . . ?
N2 C7 1.49(1) . . ?
N2 C13 1.48(1) . . ?
C7 C8 1.53(1) . . ?
C8 N3 1.35(1) . . ?
C8 C12 1.37(1) . . ?
N3 C9 1.32(1) . . ?
C9 C10 1.37(1) . . ?
C9 BR2 1.899(8) . . ?
C10 C11 1.38(1) . . ?
C11 C12 1.40(1) . . ?
C13 C14 1.47(1) . . ?
C14 N4 1.35(1) . . ?
C14 C18 1.41(1) . . ?
N4 C15 1.34(1) . . ?
C15 C16 1.39(1) . . ?
C16 C17 1.40(2) . . ?
C17 C18 1.39(1) . . ?

loop_
_geom_contact_atom_site_label_1
_geom_contact_atom_site_label_2
_geom_contact_distance
_geom_contact_site_symmetry_1
_geom_contact_site_symmetry_2
_geom_contact_publ_flag
? ? ? ? ? ?
